data_9001560
loop_
_publ_author_name
'Della Ventura, G.'
'Robert, J.-L.'
'Beny, J.-M.'
'Raudsepp, M.'
'Hawthorne, F. C.'

_publ_section_title
;
 The OH-F substitution in Ti-rich potassium richterite: Rietveld structure
 refinement and FTIR and micro-Raman spectroscopic studies of synthetic
 amphiboles in the system K2O-Na2O-CaO-MgO-SiO2-TiO2-H2O-HF
 Sample Rich60
 Atomic parameters from ICSD
;
_journal_name_full 'American Mineralogist'
_journal_page_first 980
_journal_page_last 987
_journal_volume 78
_journal_year 1993
_chemical_formula_sum 'Ca F0.8 H1.2 K Mg5 Na O23.2 Si7.52 Ti0.48'
_chemical_name_mineral Richterite
_space_group_IT_number 12
_symmetry_space_group_name_Hall '-C 2y'
_symmetry_space_group_name_H-M 'C 1 2/m 1'
_cell_angle_alpha 90
_cell_angle_beta 104.875
_cell_angle_gamma 90
_cell_formula_units_Z 2
_cell_length_a 10.0427
_cell_length_b 18.0254
_cell_length_c 5.2922
_cell_volume 925.909
_database_code_amcsd 0001611
_exptl_crystal_density_diffrn 3.033
_cod_original_formula_sum 'O23.2 (F.8 Si7.52) Ti.48 Mg5 (Na Ca) K H1.2'
_cod_database_code 9001560

loop_
_space_group_symop_operation_xyz
x,y,z
1/2+x,1/2+y,z
x,-y,z
1/2+x,1/2-y,z
-x,y,-z
1/2-x,1/2+y,-z
-x,-y,-z
1/2-x,1/2-y,-z

loop_
_atom_site_label
_atom_site_fract_x
_atom_site_fract_y
_atom_site_fract_z
_atom_site_occupancy
_atom_site_U_iso_or_equiv
_atom_site_type_symbol
_atom_site_attached_hydrogens
O1 0.11350 0.08870 0.21730 1.00000 0.01013 O 0
O2 0.11250 0.17000 0.72540 1.00000 0.01013 O 0
O-H 0.10440 0.00000 0.71490 0.60000 0.01013 O 1
F 0.10440 0.00000 0.71490 0.40000 0.01013 F 0
O4 0.35450 0.24670 0.78920 1.00000 0.01013 O 0
O5 0.33750 0.12850 0.09530 1.00000 0.01393 O 0
O6 0.33750 0.11580 0.58930 1.00000 0.01393 O 0
O7 0.33160 0.00000 0.31460 1.00000 0.01520 O 0
Si1 0.27800 0.08570 0.29820 1.00000 0.00507 Si 0
Si2 0.28270 0.17040 0.81110 0.88000 0.00507 Si 0
Ti 0.28270 0.17040 0.81110 0.12000 0.00507 Ti 0
Mg1 0.00000 0.09060 0.50000 1.00000 0.00760 Mg 0
Mg2 0.00000 0.17850 0.00000 1.00000 0.00760 Mg 0
Mg3 0.00000 0.00000 0.00000 1.00000 0.00760 Mg 0
Na 0.00000 0.27630 0.50000 0.50000 0.01140 Na 0
Ca 0.00000 0.27630 0.50000 0.50000 0.01140 Ca 0
K 0.02520 0.50000 0.05030 0.50000 0.02913 K 0

loop_
_cod_changelog_entry_id
_cod_changelog_entry_author
_cod_changelog_entry_date
_cod_changelog_entry_text
1
;cod-tools version 3.8.0
Id: cif_guess_AMCSD_atom_types 9574 2023-05-10 09:00:05Z saulius
;
2023-05-10T18:47:32+03:00
;Derived atom types and hydrogen counts
from atom names that follow the AMCSD naming convention
(Wat == water, O-H == hydroxyl).
;

loop_
_cod_related_entry_id
_cod_related_entry_database
_cod_related_entry_code
1 AMCSD 0001611
